data_1518698
loop_
_publ_author_name
'F\`abregas, Mireia'
'G\'omez-Palomino, Alejandro'
'Pellicena, Miquel'
'Reina, Daniel F.'
'Romea, Pedro'
'Urp\'i, F\`elix'
'Font-Bardia, Merc\`e'

_publ_section_title
;
 Substrate-Controlled Michael Additions of Chiral Ketones to Enones.
;
_journal_issue 23
_journal_name_full 'Organic letters'
_journal_page_first 6220
_journal_paper_doi 10.1021/ol503133j
_journal_volume 16
_journal_year 2014
_chemical_absolute_configuration rm
_chemical_formula_moiety 'C22 H26 O3'
_chemical_formula_sum 'C22 H26 O3'
_chemical_formula_weight 338.43
_chemical_name_systematic
; 
 ? 
;
_space_group_crystal_system orthorhombic
_space_group_IT_number 19
_space_group_name_Hall 'P 2ac 2ab'
_space_group_name_H-M_alt 'P 21 21 21'
_symmetry_space_group_name_Hall 'P 2ac 2ab'
_symmetry_space_group_name_H-M 'P 21 21 21'
_atom_sites_solution_hydrogens geom
_audit_creation_method SHELXL-97
_cell_angle_alpha 90
_cell_angle_beta 90
_cell_angle_gamma 90
_cell_formula_units_Z 4
_cell_length_a 5.7161(3)
_cell_length_b 13.5777(6)
_cell_length_c 24.2590(12)
_cell_measurement_reflns_used 9948
_cell_measurement_temperature 100(2)
_cell_measurement_theta_max 66.56
_cell_measurement_theta_min 3.64
_cell_volume 1882.78(16)
_computing_cell_refinement 'Bruker SAINT'
_computing_data_collection 'Bruker APEX2'
_computing_data_reduction 'Bruker SAINT'
_computing_molecular_graphics 'Bruker SHELXTL'
_computing_publication_material 'Bruker SHELXTL'
_computing_structure_refinement 'SHELXL-97 (Sheldrick, 2008)'
_computing_structure_solution 'SHELXS-97 (Sheldrick, 2008)'
_diffrn_ambient_temperature 100(2)
_diffrn_measured_fraction_theta_full 0.836
_diffrn_measured_fraction_theta_max 0.842
_diffrn_measurement_device_type 'D8 Venture'
_diffrn_measurement_method '\f and \w scans'
_diffrn_radiation_type CuK\a
_diffrn_radiation_wavelength 1.54178
_diffrn_reflns_av_R_equivalents 0.0710
_diffrn_reflns_av_unetI/netI 0.0323
_diffrn_reflns_Laue_measured_fraction_full 0.836
_diffrn_reflns_Laue_measured_fraction_max 0.842
_diffrn_reflns_limit_h_max 3
_diffrn_reflns_limit_h_min -6
_diffrn_reflns_limit_k_max 15
_diffrn_reflns_limit_k_min -14
_diffrn_reflns_limit_l_max 25
_diffrn_reflns_limit_l_min -28
_diffrn_reflns_number 22363
_diffrn_reflns_point_group_measured_fraction_full 0.841
_diffrn_reflns_point_group_measured_fraction_max 0.848
_diffrn_reflns_theta_full 113.000
_diffrn_reflns_theta_max 66.554
_diffrn_reflns_theta_min 3.644
_diffrn_source Microfocus
_exptl_absorpt_coefficient_mu 0.618
_exptl_absorpt_correction_T_max 0.7528
_exptl_absorpt_correction_T_min 0.5658
_exptl_absorpt_correction_type multi-scan
_exptl_absorpt_process_details sadabs
_exptl_crystal_colour colourless
_exptl_crystal_density_diffrn 1.194
_exptl_crystal_description prism
_exptl_crystal_F_000 728
_exptl_crystal_size_max 0.147
_exptl_crystal_size_mid 0.116
_exptl_crystal_size_min 0.094
_refine_diff_density_max 0.143
_refine_diff_density_min -0.142
_refine_diff_density_rms 0.033
_refine_ls_abs_structure_details
; 
 Refined as an inversion twin. 
;
_refine_ls_abs_structure_Flack 0.2(2)
_refine_ls_extinction_method none
_refine_ls_goodness_of_fit_ref 1.060
_refine_ls_hydrogen_treatment constr
_refine_ls_matrix_type full
_refine_ls_number_parameters 230
_refine_ls_number_reflns 2816
_refine_ls_number_restraints 0
_refine_ls_restrained_S_all 1.060
_refine_ls_R_factor_all 0.0333
_refine_ls_R_factor_gt 0.0282
_refine_ls_shift/su_max 0.000
_refine_ls_shift/su_mean 0.000
_refine_ls_structure_factor_coef Fsqd
_refine_ls_weighting_details
; 
 w=1/[\s^2^(Fo^2^)+(0.0361P)^2^+0.2787P] 
 where P=(Fo^2^+2Fc^2^)/3 
;
_refine_ls_weighting_scheme calc
_refine_ls_wR_factor_gt 0.0687
_refine_ls_wR_factor_ref 0.0710
_reflns_Friedel_coverage 0.714
_reflns_Friedel_fraction_full 0.849
_reflns_Friedel_fraction_max 0.856
_reflns_number_gt 2642
_reflns_number_total 2816
_reflns_threshold_expression 'I > 2\s(I)'
_cod_data_source_file ol503133j_si_002.cif
_cod_data_source_block cu_o31rb93_0m
_cod_database_code 1518698
_shelx_space_group_comment
; 
The symmetry employed for this shelxl refinement is uniquely defined 
by the following loop, which should always be used as a source of 
symmetry information in preference to the above space-group names. 
They are only intended as comments. 
;

loop_
_space_group_symop_operation_xyz
'x, y, z'
'x+1/2, -y+1/2, -z'
'-x, y+1/2, -z+1/2'
'-x+1/2, -y, z+1/2'

loop_
_atom_site_label
_atom_site_type_symbol
_atom_site_fract_x
_atom_site_fract_y
_atom_site_fract_z
_atom_site_U_iso_or_equiv
_atom_site_adp_type
_atom_site_occupancy
_atom_site_site_symmetry_order
_atom_site_calc_flag
_atom_site_refinement_flags_posn
_atom_site_refinement_flags_adp
O1 O 1.0863(3) 0.13117(14) 0.13320(8) 0.0313(4) Uani 1 1 d . .
O2 O 0.3028(2) 0.45709(12) 0.20104(7) 0.0230(4) Uani 1 1 d . .
O3 O 0.3980(2) 0.64018(12) 0.15889(7) 0.0191(4) Uani 1 1 d . .
C1 C 0.6927(4) 0.0830(2) 0.14673(14) 0.0410(8) Uani 1 1 d . .
H1 H 0.7167 0.0428 0.1137 0.061 Uiso 1 1 calc R U
H1A H 0.5510 0.1229 0.1423 0.061 Uiso 1 1 calc R U
H1B H 0.6752 0.0399 0.1789 0.061 Uiso 1 1 calc R U
C2 C 0.8997(4) 0.14950(18) 0.15494(10) 0.0223(5) Uani 1 1 d . .
C3 C 0.8716(3) 0.23702(17) 0.19249(10) 0.0201(5) Uani 1 1 d . .
H3 H 1.0231 0.2721 0.1947 0.024 Uiso 1 1 calc R U
H3A H 0.8337 0.2130 0.2300 0.024 Uiso 1 1 calc R U
C4 C 0.6799(3) 0.31136(16) 0.17442(9) 0.0170(5) Uani 1 1 d . .
H4 H 0.5232 0.2810 0.1813 0.020 Uiso 1 1 calc R U
C5 C 0.7012(3) 0.40530(16) 0.21007(9) 0.0172(5) Uani 1 1 d . .
H5 H 0.8555 0.4369 0.2020 0.021 Uiso 1 1 calc R U
C6 C 0.5075(3) 0.47834(17) 0.19500(9) 0.0159(5) Uani 1 1 d . .
C7 C 0.5863(3) 0.57722(16) 0.17267(9) 0.0163(5) Uani 1 1 d . .
H7 H 0.6803 0.5653 0.1386 0.020 Uiso 1 1 calc R U
C8 C 0.7399(3) 0.63331(18) 0.21375(10) 0.0242(5) Uani 1 1 d . .
H8 H 0.7900 0.6958 0.1973 0.036 Uiso 1 1 calc R U
H8A H 0.8777 0.5936 0.2228 0.036 Uiso 1 1 calc R U
H8B H 0.6504 0.6465 0.2474 0.036 Uiso 1 1 calc R U
C9 C 0.6994(3) 0.33574(15) 0.11369(10) 0.0158(5) Uani 1 1 d . .
C10 C 0.5172(3) 0.31522(18) 0.07697(10) 0.0203(5) Uani 1 1 d . .
H10 H 0.3795 0.2839 0.0901 0.024 Uiso 1 1 calc R U
C11 C 0.5347(3) 0.33997(19) 0.02162(10) 0.0243(6) Uani 1 1 d . .
H11 H 0.4092 0.3253 -0.0027 0.029 Uiso 1 1 calc R U
C12 C 0.7342(4) 0.38592(18) 0.00155(11) 0.0242(5) Uani 1 1 d . .
H12 H 0.7452 0.4037 -0.0362 0.029 Uiso 1 1 calc R U
C13 C 0.9180(4) 0.40563(17) 0.03760(10) 0.0225(5) Uani 1 1 d . .
H13 H 1.0559 0.4366 0.0243 0.027 Uiso 1 1 calc R U
C14 C 0.9008(3) 0.38046(16) 0.09252(10) 0.0185(5) Uani 1 1 d . .
H14 H 1.0283 0.3938 0.1165 0.022 Uiso 1 1 calc R U
C15 C 0.6880(4) 0.38526(19) 0.27194(10) 0.0271(6) Uani 1 1 d . .
H15 H 0.6948 0.4478 0.2921 0.041 Uiso 1 1 calc R U
H15A H 0.8199 0.3436 0.2830 0.041 Uiso 1 1 calc R U
H15B H 0.5408 0.3516 0.2805 0.041 Uiso 1 1 calc R U
C16 C 0.2835(3) 0.61439(17) 0.10878(9) 0.0199(5) Uani 1 1 d . .
H16 H 0.1872 0.5546 0.1144 0.024 Uiso 1 1 calc R U
H16A H 0.4010 0.6002 0.0799 0.024 Uiso 1 1 calc R U
C17 C 0.1303(3) 0.69881(17) 0.09104(9) 0.0163(5) Uani 1 1 d . .
C18 C 0.1996(3) 0.79611(17) 0.09894(9) 0.0193(5) Uani 1 1 d . .
H18 H 0.3448 0.8100 0.1163 0.023 Uiso 1 1 calc R U
C19 C 0.0569(4) 0.87292(19) 0.08154(10) 0.0237(5) Uani 1 1 d . .
H19 H 0.1039 0.9392 0.0875 0.028 Uiso 1 1 calc R U
C20 C -0.1544(3) 0.85298(19) 0.05551(10) 0.0251(6) Uani 1 1 d . .
H20 H -0.2514 0.9057 0.0436 0.030 Uiso 1 1 calc R U
C21 C -0.2237(3) 0.75689(18) 0.04689(10) 0.0225(5) Uani 1 1 d . .
H21 H -0.3681 0.7434 0.0290 0.027 Uiso 1 1 calc R U
C22 C -0.0823(3) 0.68000(17) 0.06438(9) 0.0184(5) Uani 1 1 d . .
H22 H -0.1301 0.6139 0.0582 0.022 Uiso 1 1 calc R U

loop_
_atom_site_aniso_label
_atom_site_aniso_U_11
_atom_site_aniso_U_22
_atom_site_aniso_U_33
_atom_site_aniso_U_23
_atom_site_aniso_U_13
_atom_site_aniso_U_12
O1 0.0261(8) 0.0334(11) 0.0343(12) -0.0010(9) 0.0103(6) 0.0043(7)
O2 0.0134(7) 0.0275(10) 0.0281(10) 0.0045(8) 0.0006(5) 0.0000(6)
O3 0.0198(7) 0.0182(9) 0.0192(9) 0.0002(7) -0.0059(5) 0.0036(5)
C1 0.0309(12) 0.0235(15) 0.068(2) -0.0120(15) 0.0117(12) 0.0001(10)
C2 0.0223(10) 0.0208(14) 0.0238(15) 0.0053(11) 0.0034(8) 0.0050(8)
C3 0.0216(10) 0.0186(13) 0.0202(14) 0.0048(11) -0.0005(7) 0.0050(7)
C4 0.0157(9) 0.0158(12) 0.0194(13) 0.0046(10) -0.0011(7) 0.0014(7)
C5 0.0170(9) 0.0172(13) 0.0172(12) 0.0017(10) -0.0011(7) 0.0012(8)
C6 0.0161(9) 0.0195(14) 0.0121(12) -0.0031(10) -0.0004(7) 0.0007(7)
C7 0.0143(8) 0.0179(12) 0.0166(12) 0.0012(10) -0.0018(7) 0.0013(7)
C8 0.0231(10) 0.0205(13) 0.0288(14) -0.0021(11) -0.0084(8) -0.0017(8)
C9 0.0179(9) 0.0111(12) 0.0185(13) -0.0008(10) -0.0002(7) 0.0039(7)
C10 0.0167(9) 0.0213(14) 0.0230(14) -0.0019(11) -0.0019(7) 0.0002(7)
C11 0.0234(11) 0.0264(15) 0.0232(15) -0.0029(11) -0.0069(8) 0.0049(8)
C12 0.0342(12) 0.0211(15) 0.0172(14) 0.0018(11) -0.0004(8) 0.0081(9)
C13 0.0248(10) 0.0180(13) 0.0245(15) 0.0015(11) 0.0048(8) 0.0003(8)
C14 0.0171(9) 0.0172(12) 0.0210(13) 0.0004(10) -0.0022(8) 0.0006(7)
C15 0.0340(12) 0.0280(15) 0.0191(15) -0.0007(11) -0.0031(8) 0.0102(9)
C16 0.0220(10) 0.0177(13) 0.0199(13) -0.0028(10) -0.0052(8) 0.0011(7)
C17 0.0163(9) 0.0200(12) 0.0124(12) 0.0021(10) 0.0007(7) 0.0009(7)
C18 0.0210(9) 0.0216(13) 0.0154(13) -0.0004(10) 0.0005(8) -0.0004(8)
C19 0.0324(12) 0.0193(14) 0.0194(15) -0.0016(11) 0.0000(8) 0.0045(8)
C20 0.0268(11) 0.0280(16) 0.0204(15) 0.0013(12) -0.0005(8) 0.0124(8)
C21 0.0164(9) 0.0345(15) 0.0166(12) 0.0038(11) 0.0013(8) 0.0029(8)
C22 0.0165(9) 0.0236(14) 0.0151(13) 0.0029(10) 0.0034(7) -0.0020(8)

loop_
_atom_type_symbol
_atom_type_description
_atom_type_scat_dispersion_real
_atom_type_scat_dispersion_imag
_atom_type_scat_source
C C 0.0181 0.0091 'International Tables Vol C Tables 4.2.6.8 and 6.1.1.4'
H H 0.0000 0.0000 'International Tables Vol C Tables 4.2.6.8 and 6.1.1.4'
O O 0.0492 0.0322 'International Tables Vol C Tables 4.2.6.8 and 6.1.1.4'

loop_
_geom_angle_atom_site_label_1
_geom_angle_atom_site_label_2
_geom_angle_atom_site_label_3
_geom_angle
C7 O3 C16 113.76(17)
C2 C1 H1 109.5
C2 C1 H1A 109.5
H1 C1 H1A 109.5
C2 C1 H1B 109.5
H1 C1 H1B 109.5
H1A C1 H1B 109.5
O1 C2 C1 120.7(2)
O1 C2 C3 121.2(2)
C1 C2 C3 118.08(19)
C2 C3 C4 114.67(18)
C2 C3 H3 108.6
C4 C3 H3 108.6
C2 C3 H3A 108.6
C4 C3 H3A 108.6
H3 C3 H3A 107.6
C9 C4 C5 110.99(18)
C9 C4 C3 111.40(17)
C5 C4 C3 108.83(17)
C9 C4 H4 108.5
C5 C4 H4 108.5
C3 C4 H4 108.5
C15 C5 C6 108.31(17)
C15 C5 C4 113.51(19)
C6 C5 C4 110.12(17)
C15 C5 H5 108.3
C6 C5 H5 108.3
C4 C5 H5 108.3
O2 C6 C7 122.67(19)
O2 C6 C5 121.0(2)
C7 C6 C5 116.37(16)
O3 C7 C6 113.17(16)
O3 C7 C8 106.83(17)
C6 C7 C8 112.22(19)
O3 C7 H7 108.1
C6 C7 H7 108.1
C8 C7 H7 108.1
C7 C8 H8 109.5
C7 C8 H8A 109.5
H8 C8 H8A 109.5
C7 C8 H8B 109.5
H8 C8 H8B 109.5
H8A C8 H8B 109.5
C10 C9 C14 117.7(2)
C10 C9 C4 121.43(18)
C14 C9 C4 120.83(18)
C11 C10 C9 121.0(2)
C11 C10 H10 119.5
C9 C10 H10 119.5
C10 C11 C12 120.5(2)
C10 C11 H11 119.8
C12 C11 H11 119.8
C11 C12 C13 119.1(2)
C11 C12 H12 120.5
C13 C12 H12 120.5
C14 C13 C12 120.3(2)
C14 C13 H13 119.8
C12 C13 H13 119.8
C13 C14 C9 121.39(19)
C13 C14 H14 119.3
C9 C14 H14 119.3
C5 C15 H15 109.5
C5 C15 H15A 109.5
H15 C15 H15A 109.5
C5 C15 H15B 109.5
H15 C15 H15B 109.5
H15A C15 H15B 109.5
O3 C16 C17 108.91(18)
O3 C16 H16 109.9
C17 C16 H16 109.9
O3 C16 H16A 109.9
C17 C16 H16A 109.9
H16 C16 H16A 108.3
C18 C17 C22 118.9(2)
C18 C17 C16 121.18(18)
C22 C17 C16 119.9(2)
C19 C18 C17 120.23(19)
C19 C18 H18 119.9
C17 C18 H18 119.9
C18 C19 C20 120.1(2)
C18 C19 H19 119.9
C20 C19 H19 119.9
C21 C20 C19 120.2(2)
C21 C20 H20 119.9
C19 C20 H20 119.9
C20 C21 C22 119.9(2)
C20 C21 H21 120.1
C22 C21 H21 120.1
C21 C22 C17 120.7(2)
C21 C22 H22 119.7
C17 C22 H22 119.7

loop_
_geom_bond_atom_site_label_1
_geom_bond_atom_site_label_2
_geom_bond_distance
O1 C2 1.215(3)
O2 C6 1.214(3)
O3 C7 1.415(2)
O3 C16 1.425(3)
C1 C2 1.502(3)
C1 H1 0.9800
C1 H1A 0.9800
C1 H1B 0.9800
C2 C3 1.506(3)
C3 C4 1.553(3)
C3 H3 0.9900
C3 H3A 0.9900
C4 C9 1.514(3)
C4 C5 1.546(3)
C4 H4 1.0000
C5 C15 1.527(3)
C5 C6 1.531(3)
C5 H5 1.0000
C6 C7 1.516(3)
C7 C8 1.531(3)
C7 H7 1.0000
C8 H8 0.9800
C8 H8A 0.9800
C8 H8B 0.9800
C9 C10 1.398(3)
C9 C14 1.399(3)
C10 C11 1.388(3)
C10 H10 0.9500
C11 C12 1.388(3)
C11 H11 0.9500
C12 C13 1.393(3)
C12 H12 0.9500
C13 C14 1.379(3)
C13 H13 0.9500
C14 H14 0.9500
C15 H15 0.9800
C15 H15A 0.9800
C15 H15B 0.9800
C16 C17 1.505(3)
C16 H16 0.9900
C16 H16A 0.9900
C17 C18 1.392(3)
C17 C22 1.400(3)
C18 C19 1.390(3)
C18 H18 0.9500
C19 C20 1.390(3)
C19 H19 0.9500
C20 C21 1.380(4)
C20 H20 0.9500
C21 C22 1.387(3)
C21 H21 0.9500
C22 H22 0.9500

loop_
_geom_torsion_atom_site_label_1
_geom_torsion_atom_site_label_2
_geom_torsion_atom_site_label_3
_geom_torsion_atom_site_label_4
_geom_torsion
O1 C2 C3 C4 122.1(2)
C1 C2 C3 C4 -60.2(3)
C2 C3 C4 C9 -47.1(2)
C2 C3 C4 C5 -169.76(18)
C9 C4 C5 C15 -178.80(16)
C3 C4 C5 C15 -55.9(2)
C9 C4 C5 C6 59.6(2)
C3 C4 C5 C6 -177.49(17)
C15 C5 C6 O2 -63.0(3)
C4 C5 C6 O2 61.7(3)
C15 C5 C6 C7 116.8(2)
C4 C5 C6 C7 -118.5(2)
C16 O3 C7 C6 -75.7(2)
C16 O3 C7 C8 160.29(18)
O2 C6 C7 O3 -1.1(3)
C5 C6 C7 O3 179.09(18)
O2 C6 C7 C8 119.9(2)
C5 C6 C7 C8 -59.9(2)
C5 C4 C9 C10 -119.5(2)
C3 C4 C9 C10 119.0(2)
C5 C4 C9 C14 60.0(2)
C3 C4 C9 C14 -61.5(3)
C14 C9 C10 C11 -1.0(3)
C4 C9 C10 C11 178.5(2)
C9 C10 C11 C12 -0.1(4)
C10 C11 C12 C13 0.9(4)
C11 C12 C13 C14 -0.5(4)
C12 C13 C14 C9 -0.7(3)
C10 C9 C14 C13 1.4(3)
C4 C9 C14 C13 -178.1(2)
C7 O3 C16 C17 -165.91(17)
O3 C16 C17 C18 36.7(3)
O3 C16 C17 C22 -145.6(2)
C22 C17 C18 C19 1.3(3)
C16 C17 C18 C19 179.1(2)
C17 C18 C19 C20 -0.8(3)
C18 C19 C20 C21 0.1(4)
C19 C20 C21 C22 0.2(4)
C20 C21 C22 C17 0.3(3)
C18 C17 C22 C21 -1.1(3)
C16 C17 C22 C21 -178.9(2)
